data_7020682
loop_
_publ_author_name
'Farina, Paolo'
'Levason, William'
'Reid, Gillian'

_publ_section_title
;
 s-Block chalcogenoether chemistry--thio- and selenoether coordination
 with hard Group 2 ions.
;
_journal_issue 1
_journal_name_full 'Dalton transactions (Cambridge, England : 2003)'
_journal_page_first 89
_journal_page_last 99
_journal_paper_doi 10.1039/c2dt31692g
_journal_volume 42
_journal_year 2013
_chemical_formula_moiety 'C14 H24 Ca F6 O10 S4'
_chemical_formula_structural '(C12 H24 O4 S2) (C F3 O3 S)2 Ca'
_chemical_formula_sum 'C14 H24 Ca F6 O10 S4'
_chemical_formula_weight 634.65
_chemical_name_common
;
1,4,10,13-tetraoxa-7,16-dithiacyclooctadecane-
bis(trifluoromethanesulfonate)calcium(ii)
;
_chemical_name_systematic
;
1,4,10,13-tetraoxa-7,16-dithiacyclooctadecane-
bis(trifluoromethanesulfonate)calcium(II)
;
_space_group_IT_number 29
_space_group_name_Hall 'P 2c -2ac'
_symmetry_cell_setting orthorhombic
_symmetry_space_group_name_Hall 'P 2c -2ac'
_symmetry_space_group_name_H-M 'P c a 21'
_atom_sites_solution_hydrogens geom
_atom_sites_solution_primary direct
_atom_sites_solution_secondary difmap
_audit_creation_date 2011-11-23
_audit_creation_method 'SHELXL-97 + hand edit'
_cell_angle_alpha 90.00
_cell_angle_beta 90.00
_cell_angle_gamma 90.00
_cell_formula_units_Z 4
_cell_length_a 14.855(4)
_cell_length_b 9.400(3)
_cell_length_c 17.855(6)
_cell_measurement_reflns_used 10478
_cell_measurement_temperature 100(2)
_cell_measurement_theta_max 27.5
_cell_measurement_theta_min 3.1
_cell_volume 2493.2(13)
_computing_cell_refinement 'CrystalClear-SM Expert 2.0 r7 (Rigaku, 2011)'
_computing_data_collection 'CrystalClear-SM Expert 2.0 r7 (Rigaku, 2011)'
_computing_data_reduction 'CrystalClear-SM Expert 2.0 r7 (Rigaku, 2011)'
_computing_structure_refinement 'SHELXL-97 (Sheldrick, 1997)'
_computing_structure_solution 'SHELXS-97 (Sheldrick, 1997)'
_diffrn_ambient_temperature 100(2)
_diffrn_measured_fraction_theta_full 0.998
_diffrn_measured_fraction_theta_max 0.998
_diffrn_measurement_device_type 'Rigaku Saturn724+ (2x2 bin mode)'
_diffrn_measurement_method 'Profile data from \w-scans'
_diffrn_radiation_monochromator Confocal
_diffrn_radiation_source 'Rotating anode'
_diffrn_radiation_type MoK\a
_diffrn_radiation_wavelength 0.71073
_diffrn_reflns_av_R_equivalents 0.0489
_diffrn_reflns_av_sigmaI/netI 0.0740
_diffrn_reflns_limit_h_max 19
_diffrn_reflns_limit_h_min -12
_diffrn_reflns_limit_k_max 12
_diffrn_reflns_limit_k_min -7
_diffrn_reflns_limit_l_max 23
_diffrn_reflns_limit_l_min -23
_diffrn_reflns_number 12107
_diffrn_reflns_theta_full 27.47
_diffrn_reflns_theta_max 27.47
_diffrn_reflns_theta_min 3.15
_diffrn_standards_number 0
_exptl_absorpt_coefficient_mu 0.678
_exptl_absorpt_correction_T_max 1.000
_exptl_absorpt_correction_T_min 0.651
_exptl_absorpt_correction_type multi-scan
_exptl_absorpt_process_details 'CrystalClear-SM Expert 2.0 r7 (Rigaku, 2011)'
_exptl_crystal_colour colourless
_exptl_crystal_density_diffrn 1.691
_exptl_crystal_density_method 'not measured'
_exptl_crystal_description needle
_exptl_crystal_F_000 1304
_exptl_crystal_size_max 0.08
_exptl_crystal_size_mid 0.08
_exptl_crystal_size_min 0.02
_refine_diff_density_max 0.469
_refine_diff_density_min -0.485
_refine_diff_density_rms 0.082
_refine_ls_abs_structure_details 'Flack H D (1983), Acta Cryst. A39, 876-881'
_refine_ls_abs_structure_Flack 0.21(5)
_refine_ls_extinction_method none
_refine_ls_goodness_of_fit_ref 1.038
_refine_ls_hydrogen_treatment constr
_refine_ls_matrix_type full
_refine_ls_number_parameters 317
_refine_ls_number_reflns 5639
_refine_ls_number_restraints 9
_refine_ls_restrained_S_all 1.046
_refine_ls_R_factor_all 0.0679
_refine_ls_R_factor_gt 0.0475
_refine_ls_shift/su_max 0.000
_refine_ls_shift/su_mean 0.000
_refine_ls_structure_factor_coef Fsqd
_refine_ls_weighting_details 'w=1/[\s^2^(Fo^2^)+(0.0291P)^2^+2.0503P] where P=(Fo^2^+2Fc^2^)/3'
_refine_ls_weighting_scheme calc
_refine_ls_wR_factor_gt 0.0915
_refine_ls_wR_factor_ref 0.1011
_reflns_number_gt 4479
_reflns_number_total 5639
_reflns_threshold_expression I>2sigma(I)
_cod_data_source_file c2dt31692g.txt
_cod_data_source_block 11paf018a
_cod_database_code 7020682

loop_
_symmetry_equiv_pos_as_xyz
'x, y, z'
'-x, -y, z+1/2'
'-x+1/2, y, z+1/2'
'x+1/2, -y, z'

loop_
_atom_site_label
_atom_site_type_symbol
_atom_site_fract_x
_atom_site_fract_y
_atom_site_fract_z
_atom_site_U_iso_or_equiv
_atom_site_adp_type
_atom_site_occupancy
_atom_site_symmetry_multiplicity
_atom_site_calc_flag
_atom_site_refinement_flags
_atom_site_disorder_assembly
_atom_site_disorder_group
Ca1 Ca 0.38132(5) 0.62396(8) 0.75193(5) 0.01879(17) Uani 1 1 d . A .
S1 S 0.51507(7) 0.39561(11) 0.73089(6) 0.0284(3) Uani 1 1 d . . .
S2 S 0.34309(7) 0.93305(11) 0.75499(7) 0.0265(2) Uani 1 1 d . . .
S3 S 0.47895(6) 0.69971(11) 0.56423(6) 0.0198(2) Uani 1 1 d . A .
S4 S 0.57616(6) 0.80737(11) 0.83919(6) 0.0206(2) Uani 1 1 d . A .
F1 F 0.5774(3) 0.9065(4) 0.5108(2) 0.0811(13) Uani 1 1 d . A .
F2 F 0.5886(3) 0.8746(5) 0.6302(3) 0.0903(14) Uani 1 1 d . A .
F3 F 0.4727(3) 0.9739(3) 0.58463(17) 0.0643(11) Uani 1 1 d . A .
F4 F 0.6359(2) 0.8470(4) 0.97542(18) 0.0547(9) Uani 1 1 d . A .
F5 F 0.59349(18) 0.6324(3) 0.95258(16) 0.0448(8) Uani 1 1 d . A .
F6 F 0.49490(19) 0.7966(3) 0.96966(16) 0.0474(8) Uani 1 1 d . A .
O1 O 0.37080(19) 0.4423(3) 0.85079(18) 0.0280(7) Uani 1 1 d . . .
O2 O 0.29174(19) 0.6967(3) 0.86119(19) 0.0316(8) Uani 1 1 d D . .
O3 O 0.24126(19) 0.6869(3) 0.67815(19) 0.0341(8) Uani 1 1 d . . .
O4 O 0.3226(2) 0.4203(4) 0.6773(3) 0.0529(11) Uani 1 1 d D . .
O5 O 0.4372(2) 0.6862(4) 0.63684(18) 0.0375(8) Uani 1 1 d . . .
O6 O 0.5511(2) 0.6044(4) 0.5514(2) 0.0452(10) Uani 1 1 d . . .
O7 O 0.4169(2) 0.7166(3) 0.50408(19) 0.0358(8) Uani 1 1 d . . .
O8 O 0.50723(18) 0.7102(3) 0.81237(17) 0.0253(7) Uani 1 1 d . . .
O9 O 0.66565(18) 0.7711(3) 0.81721(17) 0.0306(7) Uani 1 1 d . . .
O10 O 0.5525(2) 0.9545(3) 0.8346(2) 0.0377(8) Uani 1 1 d . . .
C1A C 0.3028(3) 0.4599(5) 0.9047(2) 0.0280(10) Uani 0.50 1 d PD A 1
H1AW H 0.3189 0.4025 0.9492 0.034 Uiso 0.50 1 calc PR A 1
H1AX H 0.2463 0.4200 0.8841 0.034 Uiso 0.50 1 calc PR A 1
C2A C 0.2843(9) 0.6076(12) 0.9300(7) 0.033(4) Uiso 0.357(11) 1 d PD A 1
H2AY H 0.3289 0.6379 0.9680 0.040 Uiso 0.357(11) 1 calc PR A 1
H2AZ H 0.2232 0.6149 0.9519 0.040 Uiso 0.357(11) 1 calc PR A 1
C1B C 0.3028(3) 0.4599(5) 0.9047(2) 0.0280(10) Uani 0.50 1 d PD A 2
H1BW H 0.3301 0.4874 0.9531 0.034 Uiso 0.50 1 calc PR A 2
H1BX H 0.2705 0.3688 0.9119 0.034 Uiso 0.50 1 calc PR A 2
C2B C 0.2388(4) 0.5699(7) 0.8808(4) 0.0232(19) Uiso 0.643(11) 1 d PD A 2
H2BY H 0.2039 0.5367 0.8369 0.028 Uiso 0.643(11) 1 calc PR A 2
H2BZ H 0.1963 0.5921 0.9219 0.028 Uiso 0.643(11) 1 calc PR A 2
C3 C 0.2536(4) 0.8292(6) 0.8809(4) 0.0595(19) Uani 1 1 d . A .
H3A H 0.2484 0.8362 0.9360 0.071 Uiso 1 1 calc R . .
H3B H 0.1924 0.8372 0.8592 0.071 Uiso 1 1 calc R . .
C4 C 0.3118(3) 0.9476(5) 0.8519(3) 0.0396(12) Uani 1 1 d . A .
H4A H 0.3673 0.9515 0.8825 0.048 Uiso 1 1 calc R . .
H4B H 0.2794 1.0387 0.8592 0.048 Uiso 1 1 calc R . .
C5 C 0.2331(4) 0.9340(6) 0.7104(4) 0.0586(18) Uani 1 1 d . A .
H5A H 0.1863 0.9123 0.7482 0.070 Uiso 1 1 calc R . .
H5B H 0.2208 1.0299 0.6900 0.070 Uiso 1 1 calc R . .
C6 C 0.2283(4) 0.8278(6) 0.6490(3) 0.0478(15) Uani 1 1 d . A .
H6A H 0.1688 0.8339 0.6241 0.057 Uiso 1 1 calc R . .
H6B H 0.2752 0.8488 0.6112 0.057 Uiso 1 1 calc R . .
C7 C 0.2195(3) 0.5832(6) 0.6226(3) 0.0409(14) Uani 1 1 d . A .
H7A H 0.2609 0.5920 0.5794 0.049 Uiso 1 1 calc R . .
H7B H 0.1571 0.5977 0.6046 0.049 Uiso 1 1 calc R . .
C8 C 0.2285(3) 0.4396(6) 0.6574(3) 0.0457(15) Uani 1 1 d . A .
H8A H 0.1902 0.4329 0.7026 0.055 Uiso 1 1 calc R . .
H8B H 0.2094 0.3651 0.6215 0.055 Uiso 1 1 calc R . .
C9A C 0.3456(4) 0.2825(7) 0.6824(4) 0.028(2) Uiso 0.639(13) 1 d PD A 1
H9AY H 0.3160 0.2274 0.6421 0.033 Uiso 0.639(13) 1 calc PR A 1
H9AZ H 0.3260 0.2435 0.7313 0.033 Uiso 0.639(13) 1 calc PR A 1
C10A C 0.4527(3) 0.2709(5) 0.6747(3) 0.0419(13) Uani 0.50 1 d PD A 1
H10W H 0.4692 0.2853 0.6215 0.050 Uiso 0.50 1 calc PR A 1
H10X H 0.4713 0.1734 0.6888 0.050 Uiso 0.50 1 calc PR A 1
C9B C 0.3763(8) 0.3353(15) 0.6395(8) 0.036(4) Uiso 0.361(13) 1 d PD A 2
H9BY H 0.3990 0.3899 0.5959 0.043 Uiso 0.361(13) 1 calc PR A 2
H9BZ H 0.3387 0.2574 0.6192 0.043 Uiso 0.361(13) 1 calc PR A 2
C10B C 0.4527(3) 0.2709(5) 0.6747(3) 0.0419(13) Uani 0.50 1 d PD A 2
H10Y H 0.4928 0.2310 0.6357 0.050 Uiso 0.50 1 calc PR A 2
H10Z H 0.4321 0.1914 0.7068 0.050 Uiso 0.50 1 calc PR A 2
C11 C 0.5078(4) 0.3173(6) 0.8231(3) 0.0465(14) Uani 1 1 d . A .
H11A H 0.5302 0.2182 0.8201 0.056 Uiso 1 1 calc R . .
H11B H 0.5489 0.3701 0.8568 0.056 Uiso 1 1 calc R . .
C12 C 0.4189(4) 0.3146(6) 0.8574(3) 0.0543(17) Uani 1 1 d . A .
H12A H 0.3833 0.2374 0.8341 0.065 Uiso 1 1 calc R . .
H12B H 0.4256 0.2916 0.9112 0.065 Uiso 1 1 calc R . .
C13 C 0.5321(3) 0.8732(6) 0.5723(3) 0.0410(12) Uani 1 1 d . . .
C14 C 0.5752(3) 0.7701(5) 0.9395(3) 0.0310(11) Uani 1 1 d . . .

loop_
_atom_site_aniso_label
_atom_site_aniso_U_11
_atom_site_aniso_U_22
_atom_site_aniso_U_33
_atom_site_aniso_U_23
_atom_site_aniso_U_13
_atom_site_aniso_U_12
Ca1 0.0141(3) 0.0137(3) 0.0286(4) -0.0021(4) 0.0010(4) -0.0006(3)
S1 0.0219(5) 0.0204(5) 0.0430(7) -0.0015(5) 0.0098(5) 0.0025(4)
S2 0.0244(5) 0.0178(5) 0.0373(6) 0.0018(5) -0.0067(5) 0.0030(4)
S3 0.0200(5) 0.0195(5) 0.0199(5) -0.0014(4) -0.0063(4) 0.0007(4)
S4 0.0183(5) 0.0179(5) 0.0255(5) -0.0017(4) 0.0008(4) -0.0026(4)
F1 0.109(3) 0.065(3) 0.069(3) -0.015(2) 0.053(2) -0.043(2)
F2 0.079(3) 0.100(3) 0.091(3) -0.028(3) -0.031(2) -0.050(2)
F3 0.128(3) 0.0199(16) 0.045(2) -0.0053(13) 0.0259(19) 0.0018(18)
F4 0.0484(18) 0.079(2) 0.0371(17) -0.0227(17) -0.0103(14) -0.0086(17)
F5 0.0435(17) 0.0486(19) 0.0422(18) 0.0179(14) 0.0066(13) 0.0129(14)
F6 0.0407(16) 0.067(2) 0.0342(16) -0.0062(16) 0.0144(13) 0.0138(15)
O1 0.0322(16) 0.0173(15) 0.0343(18) 0.0089(13) 0.0091(14) 0.0076(13)
O2 0.0260(15) 0.0181(16) 0.051(2) 0.0086(15) 0.0167(14) 0.0065(13)
O3 0.0187(15) 0.0377(19) 0.046(2) -0.0201(17) -0.0029(14) -0.0007(14)
O4 0.0244(17) 0.043(2) 0.091(3) -0.044(2) 0.0000(19) -0.0080(16)
O5 0.050(2) 0.039(2) 0.0242(17) 0.0026(16) 0.0004(15) -0.0035(17)
O6 0.044(2) 0.044(2) 0.048(2) -0.0132(18) -0.0147(17) 0.0275(17)
O7 0.0343(18) 0.040(2) 0.0335(19) -0.0011(15) -0.0150(15) 0.0018(15)
O8 0.0209(15) 0.0221(16) 0.0329(17) -0.0003(13) -0.0032(12) -0.0043(12)
O9 0.0189(14) 0.0409(19) 0.0321(18) -0.0005(14) 0.0030(13) -0.0033(14)
O10 0.0429(18) 0.0164(15) 0.054(2) -0.0003(16) -0.0026(17) -0.0001(14)
C1A 0.035(2) 0.031(3) 0.018(2) 0.0020(18) 0.0075(18) 0.001(2)
C1B 0.035(2) 0.031(3) 0.018(2) 0.0020(18) 0.0075(18) 0.001(2)
C3 0.053(3) 0.032(3) 0.093(5) 0.011(3) 0.044(3) 0.019(3)
C4 0.040(3) 0.023(2) 0.056(3) -0.010(2) 0.006(3) 0.014(2)
C5 0.051(3) 0.040(3) 0.085(5) -0.024(3) -0.041(3) 0.022(3)
C6 0.041(3) 0.045(3) 0.057(4) -0.014(3) -0.029(3) 0.018(3)
C7 0.023(2) 0.051(3) 0.049(3) -0.031(3) 0.001(2) -0.004(2)
C8 0.023(2) 0.039(3) 0.075(4) -0.027(3) -0.004(2) -0.010(2)
C10A 0.049(3) 0.025(3) 0.052(4) -0.018(2) 0.010(3) 0.006(2)
C10B 0.049(3) 0.025(3) 0.052(4) -0.018(2) 0.010(3) 0.006(2)
C11 0.051(3) 0.045(3) 0.043(3) 0.002(3) -0.009(3) 0.027(3)
C12 0.091(4) 0.037(3) 0.035(3) 0.017(3) 0.024(3) 0.039(3)
C13 0.049(3) 0.044(3) 0.030(3) -0.010(2) 0.009(2) -0.017(3)
C14 0.026(2) 0.041(3) 0.026(2) -0.005(2) -0.002(2) 0.000(2)

loop_
_atom_type_symbol
_atom_type_description
_atom_type_scat_dispersion_real
_atom_type_scat_dispersion_imag
_atom_type_scat_source
C C 0.0033 0.0016 'International Tables Vol C Tables 4.2.6.8 and 6.1.1.4'
H H 0.0000 0.0000 'International Tables Vol C Tables 4.2.6.8 and 6.1.1.4'
O O 0.0106 0.0060 'International Tables Vol C Tables 4.2.6.8 and 6.1.1.4'
F F 0.0171 0.0103 'International Tables Vol C Tables 4.2.6.8 and 6.1.1.4'
S S 0.1246 0.1234 'International Tables Vol C Tables 4.2.6.8 and 6.1.1.4'
Ca Ca 0.2262 0.3064 'International Tables Vol C Tables 4.2.6.8 and 6.1.1.4'

loop_
_geom_angle_atom_site_label_1
_geom_angle_atom_site_label_2
_geom_angle_atom_site_label_3
_geom_angle
O5 Ca1 O8 92.05(12)
O5 Ca1 O2 146.78(12)
O8 Ca1 O2 88.28(11)
O5 Ca1 O1 147.46(11)
O8 Ca1 O1 87.71(11)
O2 Ca1 O1 65.76(10)
O5 Ca1 O4 80.97(14)
O8 Ca1 O4 143.57(11)
O2 Ca1 O4 116.68(12)
O1 Ca1 O4 80.11(14)
O5 Ca1 O3 76.81(12)
O8 Ca1 O3 145.82(11)
O2 Ca1 O3 84.44(11)
O1 Ca1 O3 118.88(11)
O4 Ca1 O3 67.27(11)
O5 Ca1 S1 80.06(9)
O8 Ca1 S1 76.66(8)
O2 Ca1 S1 131.93(8)
O1 Ca1 S1 68.22(7)
O4 Ca1 S1 66.93(9)
O3 Ca1 S1 131.09(8)
O5 Ca1 S2 80.54(9)
O8 Ca1 S2 78.57(8)
O2 Ca1 S2 66.96(7)
O1 Ca1 S2 130.96(8)
O4 Ca1 S2 134.19(10)
O3 Ca1 S2 67.84(7)
S1 Ca1 S2 147.76(4)
C10A S1 C11 102.2(3)
C10A S1 Ca1 101.44(16)
C11 S1 Ca1 98.07(16)
C4 S2 C5 100.9(3)
C4 S2 Ca1 98.18(16)
C5 S2 Ca1 99.73(18)
O6 S3 O7 116.0(2)
O6 S3 O5 114.5(2)
O7 S3 O5 114.2(2)
O6 S3 C13 104.6(2)
O7 S3 C13 104.0(2)
O5 S3 C13 101.2(2)
O9 S4 O10 116.38(19)
O9 S4 O8 114.55(18)
O10 S4 O8 114.58(18)
O9 S4 C14 103.4(2)
O10 S4 C14 103.9(2)
O8 S4 C14 101.4(2)
C12 O1 C1A 114.2(3)
C12 O1 Ca1 128.5(3)
C1A O1 Ca1 117.1(2)
C3 O2 C2B 116.2(4)
C3 O2 C2A 105.1(5)
C2B O2 C2A 46.2(5)
C3 O2 Ca1 131.3(3)
C2B O2 Ca1 104.7(3)
C2A O2 Ca1 122.5(5)
C7 O3 C6 110.3(4)
C7 O3 Ca1 112.8(3)
C6 O3 Ca1 120.9(3)
C9B O4 C9A 45.2(7)
C9B O4 C8 122.3(6)
C9A O4 C8 112.4(4)
C9B O4 Ca1 121.9(6)
C9A O4 Ca1 128.0(4)
C8 O4 Ca1 111.8(3)
S3 O5 Ca1 169.7(2)
S4 O8 Ca1 161.18(18)
O1 C1A C2A 116.8(6)
O1 C1A H1AW 108.1
C2A C1A H1AW 108.1
O1 C1A H1AX 108.1
C2A C1A H1AX 108.1
H1AW C1A H1AX 107.3
C1A C2A O2 105.1(8)
C1A C2A H2AY 110.7
O2 C2A H2AY 110.7
C1A C2A H2AZ 110.7
O2 C2A H2AZ 110.7
H2AY C2A H2AZ 108.8
O2 C2B H2BY 110.3
O2 C2B H2BZ 110.3
H2BY C2B H2BZ 108.5
O2 C3 C4 109.7(4)
O2 C3 H3A 109.7
C4 C3 H3A 109.7
O2 C3 H3B 109.7
C4 C3 H3B 109.7
H3A C3 H3B 108.2
C3 C4 S2 115.1(4)
C3 C4 H4A 108.5
S2 C4 H4A 108.5
C3 C4 H4B 108.5
S2 C4 H4B 108.5
H4A C4 H4B 107.5
C6 C5 S2 111.3(4)
C6 C5 H5A 109.4
S2 C5 H5A 109.4
C6 C5 H5B 109.4
S2 C5 H5B 109.4
H5A C5 H5B 108.0
O3 C6 C5 110.2(5)
O3 C6 H6A 109.6
C5 C6 H6A 109.6
O3 C6 H6B 109.6
C5 C6 H6B 109.6
H6A C6 H6B 108.1
O3 C7 C8 107.9(4)
O3 C7 H7A 110.1
C8 C7 H7A 110.1
O3 C7 H7B 110.1
C8 C7 H7B 110.1
H7A C7 H7B 108.4
O4 C8 C7 107.6(4)
O4 C8 H8A 110.2
C7 C8 H8A 110.2
O4 C8 H8B 110.2
C7 C8 H8B 110.2
H8A C8 H8B 108.5
O4 C9A C10A 108.2(5)
O4 C9A H9AY 110.1
C10A C9A H9AY 110.1
O4 C9A H9AZ 110.1
C10A C9A H9AZ 110.1
H9AY C9A H9AZ 108.4
C9A C10A S1 114.8(4)
C9A C10A H10W 108.6
S1 C10A H10W 108.6
C9A C10A H10X 108.6
S1 C10A H10X 108.6
H10W C10A H10X 107.5
O4 C9B H9BY 107.1
O4 C9B H9BZ 107.1
H9BY C9B H9BZ 106.8
C12 C11 S1 116.4(4)
C12 C11 H11A 108.2
S1 C11 H11A 108.2
C12 C11 H11B 108.2
S1 C11 H11B 108.2
H11A C11 H11B 107.4
O1 C12 C11 114.4(5)
O1 C12 H12A 108.7
C11 C12 H12A 108.7
O1 C12 H12B 108.7
C11 C12 H12B 108.7
H12A C12 H12B 107.6
F3 C13 F1 108.1(5)
F3 C13 F2 106.7(4)
F1 C13 F2 108.7(4)
F3 C13 S3 111.6(3)
F1 C13 S3 111.5(3)
F2 C13 S3 110.1(4)
F4 C14 F6 108.2(4)
F4 C14 F5 107.7(4)
F6 C14 F5 106.9(4)
F4 C14 S4 111.4(3)
F6 C14 S4 111.6(3)
F5 C14 S4 110.8(3)

loop_
_geom_bond_atom_site_label_1
_geom_bond_atom_site_label_2
_geom_bond_distance
Ca1 O5 2.292(3)
Ca1 O8 2.307(3)
Ca1 O2 2.458(3)
Ca1 O1 2.461(3)
Ca1 O4 2.491(3)
Ca1 O3 2.533(3)
Ca1 S1 2.9489(14)
Ca1 S2 2.9611(14)
S1 C10A 1.800(5)
S1 C11 1.808(6)
S2 C4 1.798(5)
S2 C5 1.817(5)
S3 O6 1.416(3)
S3 O7 1.424(3)
S3 O5 1.443(3)
S3 C13 1.818(5)
S4 O9 1.427(3)
S4 O10 1.430(3)
S4 O8 1.453(3)
S4 C14 1.825(5)
F1 C13 1.326(6)
F2 C13 1.331(7)
F3 C13 1.313(6)
F4 C14 1.322(5)
F5 C14 1.343(5)
F6 C14 1.332(5)
O1 C12 1.402(5)
O1 C1A 1.405(5)
O2 C3 1.413(6)
O2 C2B 1.470(7)
O2 C2A 1.491(11)
O3 C7 1.428(5)
O3 C6 1.436(6)
O4 C9B 1.315(11)
O4 C9A 1.342(7)
O4 C8 1.453(6)
C1A C2A 1.486(11)
C1A H1AW 0.9900
C1A H1AX 0.9900
C2A H2AY 0.9900
C2A H2AZ 0.9900
C2B H2BY 0.9900
C2B H2BZ 0.9900
C3 C4 1.501(7)
C3 H3A 0.9900
C3 H3B 0.9900
C4 H4A 0.9900
C4 H4B 0.9900
C5 C6 1.484(7)
C5 H5A 0.9900
C5 H5B 0.9900
C6 H6A 0.9900
C6 H6B 0.9900
C7 C8 1.492(8)
C7 H7A 0.9900
C7 H7B 0.9900
C8 H8A 0.9900
C8 H8B 0.9900
C9A C10A 1.601(8)
C9A H9AY 0.9900
C9A H9AZ 0.9900
C10A H10W 0.9900
C10A H10X 0.9900
C9B H9BY 0.9900
C9B H9BZ 0.9900
C11 C12 1.456(7)
C11 H11A 0.9900
C11 H11B 0.9900
C12 H12A 0.9900
C12 H12B 0.9900

loop_
_geom_torsion_atom_site_label_1
_geom_torsion_atom_site_label_2
_geom_torsion_atom_site_label_3
_geom_torsion_atom_site_label_4
_geom_torsion
C12 O1 C1A C2A 147.1(7)
Ca1 O1 C1A C2A -38.3(7)
O1 C1A C2A O2 39.1(10)
C3 O2 C2A C1A 166.3(6)
C2B O2 C2A C1A 54.4(6)
Ca1 O2 C2A C1A -24.4(10)
C2B O2 C3 C4 -175.6(5)
C2A O2 C3 C4 136.1(7)
Ca1 O2 C3 C4 -31.8(8)
O2 C3 C4 S2 49.5(6)
C5 S2 C4 C3 60.1(4)
Ca1 S2 C4 C3 -41.5(4)
C4 S2 C5 C6 -138.2(5)
Ca1 S2 C5 C6 -37.8(5)
C7 O3 C6 C5 168.8(4)
Ca1 O3 C6 C5 -56.4(5)
S2 C5 C6 O3 62.1(6)
C6 O3 C7 C8 -176.5(4)
Ca1 O3 C7 C8 44.9(4)
C9B O4 C8 C7 -106.5(9)
C9A O4 C8 C7 -156.7(5)
Ca1 O4 C8 C7 51.3(5)
O3 C7 C8 O4 -64.2(5)
C9B O4 C9A C10A 46.0(8)
C8 O4 C9A C10A 159.8(5)
Ca1 O4 C9A C10A -53.8(7)
O4 C9A C10A S1 46.8(7)
C11 S1 C10A C9A 77.1(5)
Ca1 S1 C10A C9A -23.9(5)
C10A S1 C11 C12 -67.3(5)
Ca1 S1 C11 C12 36.3(5)
C1A O1 C12 C11 -157.8(4)
Ca1 O1 C12 C11 28.4(7)
S1 C11 C12 O1 -44.9(7)
O6 S3 C13 F3 -179.9(4)
O7 S3 C13 F3 58.0(4)
O5 S3 C13 F3 -60.6(4)
O6 S3 C13 F1 59.2(5)
O7 S3 C13 F1 -62.9(4)
O5 S3 C13 F1 178.4(4)
O6 S3 C13 F2 -61.6(4)
O7 S3 C13 F2 176.3(4)
O5 S3 C13 F2 57.7(4)
O9 S4 C14 F4 59.8(4)
O10 S4 C14 F4 -62.2(4)
O8 S4 C14 F4 178.7(3)
O9 S4 C14 F6 -179.1(3)
O10 S4 C14 F6 58.9(4)
O8 S4 C14 F6 -60.2(4)
O9 S4 C14 F5 -60.1(3)
O10 S4 C14 F5 177.9(3)
O8 S4 C14 F5 58.8(3)
